data_4518030
loop_
_publ_author_name
'Katagiri, Kosuke'
'Ohara, Masahiro'
'Ikehara, Masahiro'
'Higashimura, Ikkei'
'Isono, Koshiro'

_publ_section_title
;
 Oxaphosphacyclophanes Constructed from a Bis(triphenylphosphine oxide)
 Moiety Linked by Dioxyalkyl Chains: Synthesis and Crystal Structures.
;
_journal_issue 37
_journal_name_full 'ACS omega'
_journal_page_first 23621
_journal_page_last 23630
_journal_paper_doi 10.1021/acsomega.0c02177
_journal_volume 5
_journal_year 2020
_chemical_formula_moiety '2(C22 H21 O3 P)'
_chemical_formula_sum 'C44 H42 O6 P2'
_chemical_formula_weight 728.71
_space_group_crystal_system monoclinic
_space_group_IT_number 14
_space_group_name_Hall '-P 2ybc'
_space_group_name_H-M_alt 'P 1 21/c 1'
_atom_sites_solution_hydrogens geom
_atom_sites_solution_primary dual
_audit_creation_date 2019-11-26
_audit_creation_method
;
Olex2 1.2
(compiled May 18 2018 14:05:52 for OlexSys, GUI svn.r5506)
;
_cell_angle_alpha 90
_cell_angle_beta 95.31(3)
_cell_angle_gamma 90
_cell_formula_units_Z 4
_cell_length_a 23.019(5)
_cell_length_b 9.0240(18)
_cell_length_c 17.562(4)
_cell_measurement_reflns_used 17001
_cell_measurement_temperature 100
_cell_measurement_theta_max 32.045
_cell_measurement_theta_min 1.000
_cell_volume 3632.4(14)
_computing_molecular_graphics 'Olex2 (Dolomanov et al., 2009)'
_computing_publication_material 'Olex2 (Dolomanov et al., 2009)'
_computing_structure_refinement 'ShelXL (Sheldrick, 2015)'
_computing_structure_solution 'ShelXT (Sheldrick, 2015)'
_diffrn_ambient_temperature 100
_diffrn_measured_fraction_theta_full 0.991
_diffrn_measured_fraction_theta_max 0.989
_diffrn_measurement_device_type MX225HE
_diffrn_radiation_type synchrotron
_diffrn_radiation_wavelength 0.800
_diffrn_reflns_av_R_equivalents 0.0683
_diffrn_reflns_av_unetI/netI 0.0627
_diffrn_reflns_Laue_measured_fraction_full 0.991
_diffrn_reflns_Laue_measured_fraction_max 0.989
_diffrn_reflns_limit_h_max 30
_diffrn_reflns_limit_h_min -30
_diffrn_reflns_limit_k_max 11
_diffrn_reflns_limit_k_min -11
_diffrn_reflns_limit_l_max 23
_diffrn_reflns_limit_l_min -23
_diffrn_reflns_number 17001
_diffrn_reflns_point_group_measured_fraction_full 0.991
_diffrn_reflns_point_group_measured_fraction_max 0.989
_diffrn_reflns_theta_full 28.685
_diffrn_reflns_theta_max 32.045
_diffrn_reflns_theta_min 1.000
_diffrn_source 'Spring-8 BL38B1'
_exptl_absorpt_coefficient_mu 0.233
_exptl_absorpt_correction_type none
_exptl_crystal_colour 'clear colourless'
_exptl_crystal_colour_lustre clear
_exptl_crystal_colour_primary colourless
_exptl_crystal_density_diffrn 1.333
_exptl_crystal_description prism
_exptl_crystal_F_000 1536
_exptl_crystal_size_max 0.1
_exptl_crystal_size_mid 0.1
_exptl_crystal_size_min 0.1
_refine_diff_density_max 0.575
_refine_diff_density_min -0.885
_refine_diff_density_rms 0.068
_refine_ls_extinction_coef 0.024(3)
_refine_ls_extinction_expression Fc^*^=kFc[1+0.001xFc^2^\l^3^/sin(2\q)]^-1/4^
_refine_ls_extinction_method 'SHELXL-2014/7 (Sheldrick 2014'
_refine_ls_goodness_of_fit_ref 1.056
_refine_ls_hydrogen_treatment constr
_refine_ls_matrix_type full
_refine_ls_number_parameters 596
_refine_ls_number_reflns 8776
_refine_ls_number_restraints 0
_refine_ls_restrained_S_all 1.056
_refine_ls_R_factor_all 0.0752
_refine_ls_R_factor_gt 0.0656
_refine_ls_shift/su_max 0.001
_refine_ls_shift/su_mean 0.000
_refine_ls_structure_factor_coef Fsqd
_refine_ls_weighting_details 'w=1/[\s^2^(Fo^2^)+(0.1177P)^2^+1.3173P] where P=(Fo^2^+2Fc^2^)/3'
_refine_ls_weighting_scheme calc
_refine_ls_wR_factor_gt 0.1907
_refine_ls_wR_factor_ref 0.2064
_reflns_Friedel_coverage 0.000
_reflns_number_gt 7146
_reflns_number_total 8776
_reflns_threshold_expression 'I > 2\s(I)'
_cod_data_source_file ao0c02177_si_002.cif
_cod_data_source_block p21c
_cod_depositor_comments 'Adding full bibliography for 4518025--4518030.cif.'
_cod_original_cell_volume 3632.4(13)
_cod_database_code 4518030
_shelx_shelxl_version_number 2014/7
_shelx_space_group_comment
;
The symmetry employed for this shelxl refinement is uniquely defined
by the following loop, which should always be used as a source of
symmetry information in preference to the above space-group names.
They are only intended as comments.
;
_shelx_estimated_absorpt_t_max 0.977
_shelx_estimated_absorpt_t_min 0.977
_olex2_refinement_description
;
1. Fixed Uiso
 At 1.2 times of:
  All C(H) groups, All C(H,H) groups, All C(H,H,H,H) groups
2. Others
 Fixed Sof: H13A(0.75) H13B(0.75) H13C(0.25) H13D(0.25) H18(0.75) H18A(0.25)
 O3(0.75) C14(0.75) H14A(0.75) H14B(0.75) C15(0.75) H15A(0.75) H15B(0.75)
 C16(0.75) H16A(0.75) H16B(0.75) C17(0.75) C21(0.75) H21(0.75) C22(0.75)
 H22(0.75) O0AA(0.25) C0AA(0.25) H0AA(0.25) H0AB(0.25) C1AA(0.25) H1AA(0.25)
 H1AB(0.25) C2AA(0.25) H2AA(0.25) H2AB(0.25) C6AA(0.25) C7AA(0.25) H7AA(0.25)
 C8AA(0.25) H8AA(0.25) H35A(0.75) H35B(0.75) H35C(0.25) H35D(0.25) H40(0.75)
 H40A(0.25) O6(0.75) C36(0.75) H36A(0.75) H36B(0.75) C37(0.75) H37A(0.75)
 H37B(0.75) C38(0.75) H38A(0.75) H38B(0.75) C39(0.75) C43(0.75) H43(0.75)
 C44(0.75) H44(0.75) O1AA(0.25) C0BA(0.25) H0BA(0.25) C1BA(0.25) H1BA(0.25)
 C3AA(0.25) H3AA(0.25) H3AB(0.25) C4AA(0.25) H4AA(0.25) H4AB(0.25) C5AA(0.25)
 H5AA(0.25) H5AB(0.25) C9AA(0.25)
3.a Secondary CH2 refined with riding coordinates:
 C13(H13A,H13B), C13(H13C,H13D), C14(H14A,H14B), C15(H15A,H15B), C16(H16A,
 H16B), C0AA(H0AA,H0AB), C1AA(H1AA,H1AB), C2AA(H2AA,H2AB), C35(H35A,H35B),
 C35(H35C,H35D), C36(H36A,H36B), C37(H37A,H37B), C38(H38A,H38B), C3AA(H3AA,
 H3AB), C4AA(H4AA,H4AB), C5AA(H5AA,H5AB)
3.b Aromatic/amide H refined with riding coordinates:
 C2(H2), C3(H3), C4(H4), C5(H5), C6(H6), C8(H8), C9(H9), C11(H11), C12(H12),
 C18(H18), C18(H18A), C19(H19), C21(H21), C22(H22), C7AA(H7AA), C8AA(H8AA),
 C24(H24), C25(H25), C26(H26), C27(H27), C28(H28), C30(H30), C31(H31), C33(H33),
  C34(H34), C40(H40), C40(H40A), C41(H41), C43(H43), C44(H44), C0BA(H0BA),
 C1BA(H1BA)
;
_olex2_exptl_crystal_mounting_method loop
_olex2_submission_special_instructions 'No special instructions were received'

loop_
_space_group_symop_operation_xyz
'x, y, z'
'-x, y+1/2, -z+1/2'
'-x, -y, -z'
'x, -y-1/2, z-1/2'

loop_
_atom_site_label
_atom_site_type_symbol
_atom_site_fract_x
_atom_site_fract_y
_atom_site_fract_z
_atom_site_U_iso_or_equiv
_atom_site_adp_type
_atom_site_occupancy
_atom_site_site_symmetry_order
_atom_site_calc_flag
_atom_site_refinement_flags_posn
_atom_site_refinement_flags_adp
_atom_site_refinement_flags_occupancy
_atom_site_disorder_assembly
_atom_site_disorder_group
P1 P 0.39626(2) 0.36590(5) 0.23567(2) 0.02768(17) Uani 1 1 d . . . . .
O1 O 0.36364(6) 0.50697(14) 0.24398(7) 0.0342(3) Uani 1 1 d . . . . .
O2 O 0.61264(6) 0.36628(14) 0.44889(7) 0.0348(3) Uani 1 1 d . . . . .
C1 C 0.41598(7) 0.33746(19) 0.13941(9) 0.0275(3) Uani 1 1 d . . . . .
C2 C 0.47236(8) 0.35864(18) 0.11812(10) 0.0293(4) Uani 1 1 d . . . . .
H2 H 0.5034 0.3809 0.1559 0.035 Uiso 1 1 calc R . . . .
C3 C 0.48320(8) 0.3472(2) 0.04171(10) 0.0319(4) Uani 1 1 d . . . . .
H3 H 0.5218 0.3591 0.0276 0.038 Uiso 1 1 calc R . . . .
C4 C 0.43790(8) 0.3185(2) -0.01379(10) 0.0346(4) Uani 1 1 d . . . . .
H4 H 0.4454 0.3124 -0.0660 0.041 Uiso 1 1 calc R . . . .
C5 C 0.38189(8) 0.2985(2) 0.00655(10) 0.0397(4) Uani 1 1 d . . . . .
H5 H 0.3509 0.2790 -0.0317 0.048 Uiso 1 1 calc R . . . .
C6 C 0.37070(8) 0.3070(2) 0.08294(10) 0.0359(4) Uani 1 1 d . . . . .
H6 H 0.3322 0.2921 0.0968 0.043 Uiso 1 1 calc R . . . .
C7 C 0.46292(7) 0.36066(17) 0.29762(9) 0.0283(3) Uani 1 1 d . . . . .
C8 C 0.47323(8) 0.47147(18) 0.35310(9) 0.0288(3) Uani 1 1 d . . . . .
H8 H 0.4455 0.5486 0.3564 0.035 Uiso 1 1 calc R . . . .
C9 C 0.52341(7) 0.46968(19) 0.40316(9) 0.0294(3) Uani 1 1 d . . . . .
H9 H 0.5299 0.5451 0.4407 0.035 Uiso 1 1 calc R . . . .
C10 C 0.56418(8) 0.35733(18) 0.39833(9) 0.0292(4) Uani 1 1 d . . . . .
C11 C 0.55484(8) 0.24547(19) 0.34395(10) 0.0309(4) Uani 1 1 d . . . . .
H11 H 0.5825 0.1681 0.3411 0.037 Uiso 1 1 calc R . . . .
C12 C 0.50456(7) 0.24873(19) 0.29413(9) 0.0307(4) Uani 1 1 d . . . . .
H12 H 0.4982 0.1731 0.2567 0.037 Uiso 1 1 calc R . . . .
C13 C 0.65165(9) 0.2429(2) 0.45151(10) 0.0425(5) Uani 1 1 d . . . . .
H13A H 0.6703 0.2360 0.4030 0.051 Uiso 0.75 1 calc R . P A 1
H13B H 0.6300 0.1499 0.4585 0.051 Uiso 0.75 1 calc R . P A 1
H13C H 0.6570 0.2065 0.3995 0.051 Uiso 0.25 1 calc R . P B 2
H13D H 0.6373 0.1607 0.4820 0.051 Uiso 0.25 1 calc R . P B 2
C18 C 0.65527(8) 0.0610(2) 0.72700(11) 0.0356(4) Uani 1 1 d . . . . .
H18 H 0.6398 0.1580 0.7308 0.043 Uiso 0.75 1 calc R . P C 1
H18A H 0.6487 0.1570 0.7467 0.043 Uiso 0.25 1 calc R . P D 2
C19 C 0.62550(8) -0.0610(2) 0.75186(10) 0.0319(4) Uani 1 1 d . . . . .
H19 H 0.5910 -0.0459 0.7767 0.038 Uiso 1 1 calc R . . . .
C20 C 0.64509(7) -0.2054(2) 0.74113(9) 0.0307(4) Uani 1 1 d . . . . .
O3 O 0.74239(8) 0.1473(2) 0.66829(11) 0.0274(4) Uani 0.75 1 d . . P E 1
C14 C 0.69599(11) 0.2646(3) 0.51541(14) 0.0311(5) Uani 0.75 1 d . . P E 1
H14A H 0.7227 0.3446 0.5020 0.037 Uiso 0.75 1 calc R . P E 1
H14B H 0.7193 0.1726 0.5227 0.037 Uiso 0.75 1 calc R . P E 1
C15 C 0.67207(11) 0.3037(3) 0.59006(15) 0.0281(5) Uani 0.75 1 d . . P E 1
H15A H 0.6395 0.2357 0.5984 0.034 Uiso 0.75 1 calc R . P E 1
H15B H 0.6561 0.4056 0.5865 0.034 Uiso 0.75 1 calc R . P E 1
C16 C 0.71792(11) 0.2945(3) 0.65900(14) 0.0268(5) Uani 0.75 1 d . . P E 1
H16A H 0.7496 0.3661 0.6522 0.032 Uiso 0.75 1 calc R . P E 1
H16B H 0.6997 0.3223 0.7059 0.032 Uiso 0.75 1 calc R . P E 1
C17 C 0.70969(14) 0.0378(5) 0.69551(18) 0.0262(7) Uani 0.75 1 d . . P E 1
C21 C 0.69999(17) -0.2263(5) 0.7123(2) 0.0289(8) Uani 0.75 1 d . . P E 1
H21 H 0.7158 -0.3232 0.7095 0.035 Uiso 0.75 1 calc R . P E 1
C22 C 0.73064(13) -0.1059(4) 0.68812(17) 0.0284(6) Uani 0.75 1 d . . P E 1
H22 H 0.7664 -0.1214 0.6662 0.034 Uiso 0.75 1 calc R . P E 1
O0AA O 0.7209(3) 0.1519(6) 0.6378(4) 0.0380(14) Uani 0.25 1 d . . P E 2
C0AA C 0.7184(4) 0.3188(11) 0.4968(5) 0.045(2) Uani 0.25 1 d . . P E 2
H0AA H 0.7474 0.2377 0.5026 0.054 Uiso 0.25 1 calc R . P E 2
H0AB H 0.7331 0.3925 0.4615 0.054 Uiso 0.25 1 calc R . P E 2
C1AA C 0.7167(3) 0.3918(8) 0.5733(4) 0.0363(15) Uani 0.25 1 d . . P E 2
H1AA H 0.7570 0.4155 0.5945 0.044 Uiso 0.25 1 calc R . P E 2
H1AB H 0.6947 0.4858 0.5670 0.044 Uiso 0.25 1 calc R . P E 2
C2AA C 0.6886(5) 0.2932(8) 0.6279(7) 0.036(2) Uani 0.25 1 d . . P E 2
H2AA H 0.6882 0.3434 0.6779 0.043 Uiso 0.25 1 calc R . P E 2
H2AB H 0.6477 0.2732 0.6080 0.043 Uiso 0.25 1 calc R . P E 2
C6AA C 0.6938(4) 0.0406(10) 0.6742(5) 0.0185(15) Uani 0.25 1 d . . P E 2
C7AA C 0.7144(4) -0.1010(10) 0.6611(5) 0.0269(16) Uani 0.25 1 d . . P E 2
H7AA H 0.7469 -0.1142 0.6322 0.032 Uiso 0.25 1 calc R . P E 2
C8AA C 0.6872(4) -0.2233(11) 0.6904(5) 0.0156(16) Uani 0.25 1 d . . P E 2
H8AA H 0.6977 -0.3202 0.6754 0.019 Uiso 0.25 1 calc R . P E 2
P2 P 1.09862(2) 0.86480(5) 1.25650(2) 0.02736(17) Uani 1 1 d . . . . .
O4 O 1.13092(6) 1.00573(14) 1.24711(7) 0.0342(3) Uani 1 1 d . . . . .
O5 O 0.88023(6) 0.87396(15) 1.04682(7) 0.0359(3) Uani 1 1 d . . . . .
C23 C 1.08032(7) 0.83723(18) 1.35373(9) 0.0270(3) Uani 1 1 d . . . . .
C24 C 1.02431(8) 0.85705(18) 1.37600(10) 0.0300(4) Uani 1 1 d . . . . .
H24 H 0.9927 0.8765 1.3387 0.036 Uiso 1 1 calc R . . . .
C25 C 1.01473(9) 0.8484(2) 1.45315(10) 0.0340(4) Uani 1 1 d . . . . .
H25 H 0.9764 0.8600 1.4682 0.041 Uiso 1 1 calc R . . . .
C26 C 1.06094(9) 0.8229(2) 1.50771(10) 0.0369(4) Uani 1 1 d . . . . .
H26 H 1.0544 0.8184 1.5603 0.044 Uiso 1 1 calc R . . . .
C27 C 1.11654(9) 0.8040(2) 1.48583(10) 0.0403(4) Uani 1 1 d . . . . .
H27 H 1.1481 0.7866 1.5235 0.048 Uiso 1 1 calc R . . . .
C28 C 1.12664(8) 0.8102(2) 1.40907(10) 0.0350(4) Uani 1 1 d . . . . .
H28 H 1.1649 0.7961 1.3943 0.042 Uiso 1 1 calc R . . . .
C29 C 1.03144(7) 0.85952(18) 1.19529(9) 0.0283(3) Uani 1 1 d . . . . .
C30 C 1.02116(8) 0.97171(18) 1.14073(9) 0.0288(3) Uani 1 1 d . . . . .
H30 H 1.0490 1.0486 1.1376 0.035 Uiso 1 1 calc R . . . .
C31 C 0.97081(7) 0.97167(19) 1.09129(9) 0.0297(4) Uani 1 1 d . . . . .
H31 H 0.9643 1.0481 1.0543 0.036 Uiso 1 1 calc R . . . .
C32 C 0.92957(8) 0.85973(18) 1.09566(9) 0.0293(4) Uani 1 1 d . . . . .
C33 C 0.93943(8) 0.7454(2) 1.14845(10) 0.0317(4) Uani 1 1 d . . . . .
H33 H 0.9119 0.6674 1.1506 0.038 Uiso 1 1 calc R . . . .
C34 C 0.99012(8) 0.74683(19) 1.19792(10) 0.0312(4) Uani 1 1 d . . . . .
H34 H 0.9968 0.6695 1.2343 0.037 Uiso 1 1 calc R . . . .
C35 C 0.83733(9) 0.7596(3) 1.04695(11) 0.0434(5) Uani 1 1 d . . . . .
H35A H 0.8323 0.7288 1.1000 0.052 Uiso 0.75 1 calc R . P F 1
H35B H 0.8496 0.6722 1.0184 0.052 Uiso 0.75 1 calc R . P F 1
H35C H 0.8567 0.6615 1.0494 0.052 Uiso 0.25 1 calc R . P G 2
H35D H 0.8153 0.7701 1.0925 0.052 Uiso 0.25 1 calc R . P G 2
C40 C 0.85251(8) 0.5625(2) 0.78392(11) 0.0357(4) Uani 1 1 d . . . . .
H40 H 0.8636 0.6598 0.7704 0.043 Uiso 0.75 1 calc R . P H 1
H40A H 0.8705 0.6574 0.7870 0.043 Uiso 0.25 1 calc R . P I 2
C41 C 0.87939(7) 0.4401(2) 0.75472(9) 0.0309(4) Uani 1 1 d . . . . .
H41 H 0.9110 0.4547 0.7243 0.037 Uiso 1 1 calc R . . . .
C42 C 0.86117(7) 0.2962(2) 0.76885(9) 0.0295(4) Uani 1 1 d . . . . .
O6 O 0.78298(8) 0.6530(2) 0.86934(10) 0.0274(4) Uani 0.75 1 d . . P J 1
C36 C 0.77796(11) 0.8245(3) 1.00733(13) 0.0320(5) Uani 0.75 1 d . . P J 1
H36A H 0.7486 0.7441 1.0026 0.038 Uiso 0.75 1 calc R . P J 1
H36B H 0.7636 0.9017 1.0409 0.038 Uiso 0.75 1 calc R . P J 1
C37 C 0.78284(10) 0.8916(3) 0.92806(12) 0.0292(4) Uani 0.75 1 d . . P J 1
H37A H 0.7431 0.9155 0.9048 0.035 Uiso 0.75 1 calc R . P J 1
H37B H 0.8048 0.9857 0.9343 0.035 Uiso 0.75 1 calc R . P J 1
C38 C 0.81229(12) 0.7934(3) 0.87356(17) 0.0292(6) Uani 0.75 1 d . . P J 1
H38A H 0.8102 0.8396 0.8223 0.035 Uiso 0.75 1 calc R . P J 1
H38B H 0.8539 0.7796 0.8921 0.035 Uiso 0.75 1 calc R . P J 1
C39 C 0.80933(13) 0.5420(4) 0.83301(17) 0.0253(6) Uani 0.75 1 d . . P J 1
C43 C 0.8155(2) 0.2787(6) 0.8151(2) 0.0271(9) Uani 0.75 1 d . . P J 1
H43 H 0.8028 0.1816 0.8264 0.032 Uiso 0.75 1 calc R . P J 1
C44 C 0.78819(17) 0.3995(5) 0.84470(19) 0.0300(8) Uani 0.75 1 d . . P J 1
H44 H 0.7553 0.3856 0.8728 0.036 Uiso 0.75 1 calc R . P J 1
O1AA O 0.7603(3) 0.6469(6) 0.8365(4) 0.0309(11) Uani 0.25 1 d . . P J 2
C0BA C 0.7746(5) 0.3936(12) 0.8205(6) 0.031(2) Uani 0.25 1 d . . P J 2
H0BA H 0.7404 0.3777 0.8458 0.038 Uiso 0.25 1 calc R . P J 2
C1BA C 0.8043(5) 0.2718(16) 0.7947(6) 0.021(2) Uani 0.25 1 d . . P J 2
H1BA H 0.7875 0.1756 0.7941 0.025 Uiso 0.25 1 calc R . P J 2
C3AA C 0.7839(4) 0.7941(8) 0.8434(5) 0.0318(14) Uani 0.25 1 d . . P J 2
H3AA H 0.8021 0.8199 0.7962 0.038 Uiso 0.25 1 calc R . P J 2
H3AB H 0.7521 0.8657 0.8494 0.038 Uiso 0.25 1 calc R . P J 2
C4AA C 0.8267(4) 0.8041(8) 0.9080(6) 0.0300(15) Uani 0.25 1 d . . P J 2
H4AA H 0.8431 0.9056 0.9103 0.036 Uiso 0.25 1 calc R . P J 2
H4AB H 0.8590 0.7346 0.9005 0.036 Uiso 0.25 1 calc R . P J 2
C5AA C 0.8021(3) 0.7683(11) 0.9859(4) 0.0372(16) Uani 0.25 1 d . . P J 2
H5AA H 0.7727 0.8451 0.9947 0.045 Uiso 0.25 1 calc R . P J 2
H5AB H 0.7811 0.6727 0.9799 0.045 Uiso 0.25 1 calc R . P J 2
C9AA C 0.7933(4) 0.5357(11) 0.8103(5) 0.0226(16) Uani 0.25 1 d . . P J 2

loop_
_atom_site_aniso_label
_atom_site_aniso_U_11
_atom_site_aniso_U_22
_atom_site_aniso_U_33
_atom_site_aniso_U_23
_atom_site_aniso_U_13
_atom_site_aniso_U_12
P1 0.0332(3) 0.0243(3) 0.0271(2) -0.00073(14) 0.01124(17) 0.00024(15)
O1 0.0398(6) 0.0280(7) 0.0365(6) -0.0015(5) 0.0125(5) 0.0043(5)
O2 0.0407(7) 0.0327(7) 0.0310(6) 0.0002(5) 0.0027(5) 0.0067(5)
C1 0.0325(8) 0.0234(7) 0.0277(7) 0.0010(6) 0.0093(6) 0.0017(6)
C2 0.0341(8) 0.0254(8) 0.0296(8) -0.0001(6) 0.0085(6) -0.0020(6)
C3 0.0389(9) 0.0270(8) 0.0317(8) 0.0028(6) 0.0136(7) -0.0003(7)
C4 0.0486(10) 0.0293(9) 0.0269(7) 0.0031(6) 0.0099(7) 0.0032(7)
C5 0.0403(9) 0.0464(11) 0.0316(8) 0.0036(8) -0.0005(7) 0.0003(8)
C6 0.0327(8) 0.0428(11) 0.0326(8) 0.0023(7) 0.0049(7) -0.0008(7)
C7 0.0368(8) 0.0234(8) 0.0261(7) -0.0003(6) 0.0104(6) -0.0024(6)
C8 0.0398(8) 0.0217(8) 0.0265(7) 0.0001(6) 0.0110(6) 0.0006(6)
C9 0.0407(8) 0.0237(8) 0.0253(7) -0.0013(6) 0.0112(6) -0.0008(6)
C10 0.0365(8) 0.0265(8) 0.0257(7) 0.0024(6) 0.0084(6) -0.0014(6)
C11 0.0361(8) 0.0249(8) 0.0334(8) 0.0002(6) 0.0113(6) 0.0016(6)
C12 0.0382(8) 0.0254(8) 0.0300(7) -0.0038(6) 0.0111(6) -0.0013(6)
C13 0.0513(11) 0.0468(11) 0.0292(8) -0.0014(8) 0.0040(7) 0.0186(9)
C18 0.0421(9) 0.0295(9) 0.0377(9) -0.0032(7) 0.0177(7) 0.0005(7)
C19 0.0363(8) 0.0300(9) 0.0315(8) -0.0041(6) 0.0149(6) 0.0001(7)
C20 0.0341(8) 0.0285(9) 0.0312(8) -0.0004(6) 0.0128(6) -0.0023(6)
O3 0.0231(8) 0.0337(10) 0.0245(8) 0.0034(7) -0.0025(6) -0.0005(7)
C14 0.0258(11) 0.0403(14) 0.0277(11) 0.0040(10) 0.0053(8) -0.0021(10)
C15 0.0260(10) 0.0338(13) 0.0242(11) 0.0039(10) 0.0013(9) 0.0040(9)
C16 0.0236(10) 0.0310(12) 0.0245(10) 0.0008(8) -0.0044(9) 0.0000(9)
C17 0.0206(14) 0.0362(14) 0.0206(14) 0.0016(11) -0.0042(9) -0.0001(11)
C21 0.0267(17) 0.0358(14) 0.0235(18) 0.0034(14) -0.0017(12) 0.0029(12)
C22 0.0243(13) 0.0337(13) 0.0271(14) 0.0035(12) 0.0024(10) 0.0041(10)
O0AA 0.049(4) 0.019(2) 0.053(4) 0.000(3) 0.041(3) 0.002(3)
C0AA 0.054(5) 0.041(5) 0.037(4) -0.015(4) -0.012(4) 0.024(4)
C1AA 0.040(4) 0.027(3) 0.042(4) 0.004(3) 0.007(3) -0.004(3)
C2AA 0.049(6) 0.017(3) 0.048(6) 0.005(4) 0.037(5) 0.007(4)
C6AA 0.019(4) 0.013(3) 0.025(4) 0.000(3) 0.010(3) 0.000(3)
C7AA 0.025(4) 0.031(4) 0.028(4) 0.010(4) 0.019(3) 0.007(3)
C8AA 0.018(4) 0.013(3) 0.015(4) 0.000(3) 0.000(3) 0.005(3)
P2 0.0327(3) 0.0245(3) 0.0262(2) 0.00149(14) 0.00971(17) 0.00006(15)
O4 0.0391(6) 0.0292(7) 0.0358(6) 0.0022(5) 0.0109(5) -0.0034(5)
O5 0.0404(7) 0.0357(7) 0.0313(6) 0.0028(5) 0.0010(5) -0.0070(5)
C23 0.0345(8) 0.0237(7) 0.0238(7) -0.0004(6) 0.0078(6) -0.0017(6)
C24 0.0364(8) 0.0258(8) 0.0288(8) 0.0014(6) 0.0087(6) 0.0029(6)
C25 0.0436(9) 0.0275(8) 0.0331(8) -0.0023(6) 0.0163(7) 0.0014(7)
C26 0.0563(11) 0.0297(9) 0.0263(8) -0.0050(7) 0.0117(7) -0.0032(8)
C27 0.0464(10) 0.0440(11) 0.0296(8) -0.0044(7) -0.0019(7) -0.0051(8)
C28 0.0331(8) 0.0415(10) 0.0309(8) -0.0021(7) 0.0046(6) -0.0032(7)
C29 0.0363(8) 0.0245(8) 0.0254(7) 0.0006(6) 0.0102(6) 0.0024(6)
C30 0.0384(8) 0.0231(8) 0.0263(7) 0.0003(6) 0.0113(6) 0.0005(6)
C31 0.0398(8) 0.0253(8) 0.0253(7) 0.0021(6) 0.0102(6) 0.0005(6)
C32 0.0364(8) 0.0270(8) 0.0257(7) -0.0013(6) 0.0089(6) 0.0016(6)
C33 0.0378(8) 0.0263(8) 0.0320(8) 0.0011(6) 0.0089(7) -0.0024(6)
C34 0.0378(8) 0.0246(8) 0.0323(8) 0.0042(6) 0.0102(7) 0.0011(6)
C35 0.0520(11) 0.0480(11) 0.0298(8) 0.0043(8) 0.0023(7) -0.0191(9)
C40 0.0416(9) 0.0289(9) 0.0393(9) 0.0042(7) 0.0179(7) -0.0001(7)
C41 0.0352(8) 0.0307(9) 0.0288(7) 0.0038(6) 0.0125(6) -0.0005(7)
C42 0.0338(8) 0.0292(9) 0.0269(7) 0.0010(6) 0.0097(6) 0.0028(6)
O6 0.0244(8) 0.0321(9) 0.0256(8) -0.0020(7) 0.0012(6) -0.0014(7)
C36 0.0281(11) 0.0415(13) 0.0266(10) -0.0035(9) 0.0027(9) 0.0014(10)
C37 0.0304(10) 0.0302(11) 0.0261(10) -0.0019(8) -0.0020(8) 0.0008(8)
C38 0.0287(13) 0.0337(14) 0.0239(12) -0.0002(11) -0.0043(11) -0.0044(10)
C39 0.0236(14) 0.0313(13) 0.0203(13) -0.0016(11) -0.0022(9) -0.0009(11)
C43 0.0297(18) 0.0321(16) 0.0183(18) -0.0014(14) -0.0036(12) -0.0052(13)
C44 0.0281(14) 0.0416(16) 0.0199(14) -0.0033(13) 0.0009(10) -0.0036(11)
O1AA 0.031(3) 0.020(2) 0.045(3) 0.003(2) 0.023(3) 0.003(2)
C0BA 0.038(6) 0.018(3) 0.044(6) -0.002(4) 0.034(5) 0.000(4)
C1BA 0.022(5) 0.021(3) 0.021(6) -0.013(4) 0.008(4) -0.004(3)
C3AA 0.040(4) 0.026(3) 0.032(4) 0.001(3) 0.020(3) 0.003(3)
C4AA 0.027(4) 0.018(3) 0.047(5) 0.002(3) 0.017(4) -0.008(3)
C5AA 0.032(3) 0.051(5) 0.029(3) 0.010(3) 0.008(3) -0.010(3)
C9AA 0.021(4) 0.022(3) 0.025(4) -0.005(3) 0.007(3) -0.001(3)

loop_
_atom_type_symbol
_atom_type_description
_atom_type_scat_dispersion_real
_atom_type_scat_dispersion_imag
_atom_type_scat_source
C C 0.0048 0.0021 'International Tables Vol C Tables 4.2.6.8 and 6.1.1.4'
H H 0.0000 0.0000 'International Tables Vol C Tables 4.2.6.8 and 6.1.1.4'
O O 0.0151 0.0080 'International Tables Vol C Tables 4.2.6.8 and 6.1.1.4'
P P 0.1264 0.1225 'International Tables Vol C Tables 4.2.6.8 and 6.1.1.4'

loop_
_geom_angle_atom_site_label_1
_geom_angle_atom_site_label_2
_geom_angle_atom_site_label_3
_geom_angle
_geom_angle_site_symmetry_1
_geom_angle_site_symmetry_3
_geom_angle_publ_flag
O1 P1 C1 112.62(8) . . ?
O1 P1 C7 111.86(7) . . ?
O1 P1 C20 112.51(8) . 3_656 ?
C7 P1 C1 106.73(8) . . ?
C7 P1 C20 106.35(8) . 3_656 ?
C20 P1 C1 106.33(8) 3_656 . ?
C10 O2 C13 116.70(14) . . ?
C2 C1 P1 123.42(13) . . ?
C2 C1 C6 119.16(15) . . ?
C6 C1 P1 117.11(12) . . ?
C3 C2 C1 120.16(16) . . ?
C4 C3 C2 120.14(16) . . ?
C5 C4 C3 120.18(16) . . ?
C4 C5 C6 120.19(17) . . ?
C5 C6 C1 120.16(16) . . ?
C8 C7 P1 118.83(13) . . ?
C12 C7 P1 122.88(13) . . ?
C12 C7 C8 118.27(16) . . ?
C9 C8 C7 120.70(16) . . ?
C8 C9 C10 119.86(15) . . ?
O2 C10 C9 115.71(15) . . ?
O2 C10 C11 123.71(16) . . ?
C9 C10 C11 120.57(16) . . ?
C12 C11 C10 118.99(16) . . ?
C11 C12 C7 121.60(16) . . ?
O2 C13 C14 108.28(18) . . ?
O2 C13 C0AA 103.1(3) . . ?
C19 C18 C17 118.8(2) . . ?
C6AA C18 C19 118.8(4) . . ?
C18 C19 C20 121.47(15) . . ?
C19 C20 P1 122.39(12) . 3_656 ?
C19 C20 C21 118.8(2) . . ?
C21 C20 P1 118.8(2) . 3_656 ?
C8AA C20 P1 117.9(4) . 3_656 ?
C8AA C20 C19 116.7(4) . . ?
C17 O3 C16 119.1(2) . . ?
C13 C14 C15 114.4(2) . . ?
C14 C15 C16 113.2(2) . . ?
O3 C16 C15 111.8(2) . . ?
O3 C17 C18 124.4(3) . . ?
O3 C17 C22 115.9(3) . . ?
C22 C17 C18 119.6(3) . . ?
C22 C21 C20 120.2(4) . . ?
C21 C22 C17 120.8(3) . . ?
C6AA O0AA C2AA 116.3(6) . . ?
C1AA C0AA C13 118.1(7) . . ?
C2AA C1AA C0AA 111.1(8) . . ?
O0AA C2AA C1AA 110.2(6) . . ?
C18 C6AA O0AA 125.1(7) . . ?
C18 C6AA C7AA 119.6(7) . . ?
O0AA C6AA C7AA 114.9(7) . . ?
C6AA C7AA C8AA 119.8(7) . . ?
C20 C8AA C7AA 120.7(8) . . ?
O4 P2 C23 112.53(8) . . ?
O4 P2 C29 111.49(7) . . ?
O4 P2 C42 112.85(8) . 3_767 ?
C29 P2 C23 107.28(8) . . ?
C29 P2 C42 105.29(8) . 3_767 ?
C42 P2 C23 106.95(8) 3_767 . ?
C32 O5 C35 117.79(14) . . ?
C24 C23 P2 123.27(13) . . ?
C24 C23 C28 119.60(15) . . ?
C28 C23 P2 116.78(12) . . ?
C23 C24 C25 119.95(17) . . ?
C26 C25 C24 120.09(16) . . ?
C27 C26 C25 120.07(16) . . ?
C26 C27 C28 120.49(18) . . ?
C27 C28 C23 119.78(16) . . ?
C30 C29 P2 118.12(13) . . ?
C34 C29 P2 123.35(13) . . ?
C34 C29 C30 118.50(16) . . ?
C31 C30 C29 120.59(16) . . ?
C30 C31 C32 120.10(15) . . ?
O5 C32 C31 115.40(15) . . ?
O5 C32 C33 124.29(16) . . ?
C33 C32 C31 120.29(16) . . ?
C34 C33 C32 119.04(16) . . ?
C33 C34 C29 121.46(16) . . ?
O5 C35 C36 107.46(18) . . ?
C5AA C35 O5 109.7(4) . . ?
C41 C40 C9AA 115.8(4) . . ?
C39 C40 C41 119.5(2) . . ?
C40 C41 C42 121.60(15) . . ?
C41 C42 P2 122.53(13) . 3_767 ?
C41 C42 C43 117.7(3) . . ?
C41 C42 C1BA 119.7(6) . . ?
C43 C42 P2 119.0(3) . 3_767 ?
C1BA C42 P2 117.2(6) . 3_767 ?
C39 O6 C38 116.5(2) . . ?
C37 C36 C35 114.31(19) . . ?
C38 C37 C36 114.8(2) . . ?
O6 C38 C37 108.3(2) . . ?
C40 C39 C44 119.6(3) . . ?
O6 C39 C40 124.7(3) . . ?
O6 C39 C44 115.6(3) . . ?
C44 C43 C42 121.5(5) . . ?
C43 C44 C39 119.6(4) . . ?
C9AA O1AA C3AA 119.3(6) . . ?
C9AA C0BA C1BA 121.8(10) . . ?
C0BA C1BA C42 118.0(11) . . ?
C4AA C3AA O1AA 110.6(7) . . ?
C3AA C4AA C5AA 113.7(6) . . ?
C35 C5AA C4AA 119.5(6) . . ?
O1AA C9AA C40 122.4(7) . . ?
O1AA C9AA C0BA 117.0(8) . . ?
C0BA C9AA C40 119.8(8) . . ?

loop_
_geom_bond_atom_site_label_1
_geom_bond_atom_site_label_2
_geom_bond_distance
_geom_bond_site_symmetry_2
_geom_bond_publ_flag
P1 O1 1.4919(13) . ?
P1 C1 1.8088(17) . ?
P1 C7 1.7977(19) . ?
P1 C20 1.8001(18) 3_656 ?
O2 C10 1.362(2) . ?
O2 C13 1.428(2) . ?
C1 C2 1.396(2) . ?
C1 C6 1.398(2) . ?
C2 C3 1.391(2) . ?
C3 C4 1.385(3) . ?
C4 C5 1.381(3) . ?
C5 C6 1.391(2) . ?
C7 C8 1.401(2) . ?
C7 C12 1.398(2) . ?
C8 C9 1.386(2) . ?
C9 C10 1.389(2) . ?
C10 C11 1.393(2) . ?
C11 C12 1.385(2) . ?
C13 C14 1.458(3) . ?
C13 C0AA 1.799(10) . ?
C18 C19 1.388(2) . ?
C18 C17 1.431(4) . ?
C18 C6AA 1.354(9) . ?
C19 C20 1.398(2) . ?
C20 P1 1.8001(18) 3_656 ?
C20 C21 1.417(5) . ?
C20 C8AA 1.386(10) . ?
O3 C16 1.446(3) . ?
O3 C17 1.356(4) . ?
C14 C15 1.510(3) . ?
C15 C16 1.533(3) . ?
C17 C22 1.394(5) . ?
C21 C22 1.383(6) . ?
O0AA C2AA 1.478(10) . ?
O0AA C6AA 1.371(10) . ?
C0AA C1AA 1.499(11) . ?
C1AA C2AA 1.499(10) . ?
C6AA C7AA 1.389(13) . ?
C7AA C8AA 1.391(14) . ?
P2 O4 1.4899(13) . ?
P2 C23 1.8134(16) . ?
P2 C29 1.8004(19) . ?
P2 C42 1.8009(18) 3_767 ?
O5 C32 1.365(2) . ?
O5 C35 1.428(2) . ?
C23 C24 1.393(2) . ?
C23 C28 1.396(2) . ?
C24 C25 1.395(2) . ?
C25 C26 1.383(3) . ?
C26 C27 1.380(3) . ?
C27 C28 1.390(2) . ?
C29 C30 1.399(2) . ?
C29 C34 1.396(2) . ?
C30 C31 1.382(2) . ?
C31 C32 1.393(2) . ?
C32 C33 1.392(2) . ?
C33 C34 1.389(2) . ?
C35 C36 1.587(3) . ?
C35 C5AA 1.285(7) . ?
C40 C41 1.387(2) . ?
C40 C39 1.387(4) . ?
C40 C9AA 1.500(9) . ?
C41 C42 1.394(2) . ?
C42 P2 1.8009(18) 3_767 ?
C42 C43 1.396(6) . ?
C42 C1BA 1.442(13) . ?
O6 C38 1.434(3) . ?
O6 C39 1.361(4) . ?
C36 C37 1.532(3) . ?
C37 C38 1.510(4) . ?
C39 C44 1.397(6) . ?
C43 C44 1.383(7) . ?
O1AA C3AA 1.436(9) . ?
O1AA C9AA 1.364(10) . ?
C0BA C1BA 1.392(16) . ?
C0BA C9AA 1.370(15) . ?
C3AA C4AA 1.435(13) . ?
C4AA C5AA 1.562(11) . ?
